data_4085070
loop_
_publ_author_name
'Arnold, Nicole'
'Braunschweig, Holger'
'Brenner, Peter B.'
'Dewhurst, Rian'
'Kramer, Thomas'
'Radacki, Krzysztof'

_publ_section_title
;
 Investigation of Steric Factors Involved in the Formation of Terminal
 Cationic Platinum Arylborylene Complexes
;
_journal_issue 11
_journal_name_full Organometallics
_journal_page_first 2343
_journal_paper_doi 10.1021/om501141g
_journal_volume 34
_journal_year 2015
_chemical_formula_moiety 'C46 H79 B Br2 P2 Pt'
_chemical_formula_sum 'C46 H79 B Br2 P2 Pt'
_chemical_formula_weight 1059.75
_chemical_name_common
;
?
;
_chemical_name_systematic
; 
?
;
_space_group_IT_number 19
_symmetry_cell_setting orthorhombic
_symmetry_space_group_name_Hall 'P 2ac 2ab'
_symmetry_space_group_name_H-M 'P 21 21 21'
_atom_sites_solution_hydrogens geom
_atom_sites_solution_primary direct
_atom_sites_solution_secondary difmap
_audit_creation_method SHELXL-97
_cell_angle_alpha 90.00
_cell_angle_beta 90.00
_cell_angle_gamma 90.00
_cell_formula_units_Z 4
_cell_length_a 14.3925(8)
_cell_length_b 17.5114(11)
_cell_length_c 18.3676(11)
_cell_measurement_reflns_used 8000
_cell_measurement_temperature 100(2)
_cell_measurement_theta_max 26.63
_cell_measurement_theta_min 2.58
_cell_volume 4629.2(5)
_computing_cell_refinement 'Saint+ NT ver. 7.68A (Bruker AXS)'
_computing_data_collection 'Smart NT ver. 5.63 (Bruker AXS)'
_computing_data_reduction 'Saint+ NT ver. 7.68A (Bruker AXS)'
_computing_molecular_graphics 'XP ver. 5.1 (Bruker AXS, 1998)'
_computing_publication_material 'SHELXL-97 (Sheldrick, 2008)'
_computing_structure_refinement 'SHELXL-97 (Sheldrick, 1997)'
_computing_structure_solution 'SHELXS-97 (Sheldrick, 1990)'
_diffrn_ambient_temperature 100(2)
_diffrn_detector_area_resol_mean 8.333
_diffrn_measured_fraction_theta_full 1.000
_diffrn_measured_fraction_theta_max 0.996
_diffrn_measurement_device_type 'Bruker SMART-APEX'
_diffrn_measurement_method '\f and \w scans'
_diffrn_radiation_monochromator graphite
_diffrn_radiation_source 'sealed tube'
_diffrn_radiation_type MoK\a
_diffrn_radiation_wavelength 0.71073
_diffrn_reflns_av_R_equivalents 0.0637
_diffrn_reflns_av_sigmaI/netI 0.0466
_diffrn_reflns_limit_h_max 17
_diffrn_reflns_limit_h_min -18
_diffrn_reflns_limit_k_max 22
_diffrn_reflns_limit_k_min -22
_diffrn_reflns_limit_l_max 21
_diffrn_reflns_limit_l_min -23
_diffrn_reflns_number 85931
_diffrn_reflns_theta_full 26.00
_diffrn_reflns_theta_max 26.82
_diffrn_reflns_theta_min 1.61
_exptl_absorpt_coefficient_mu 4.857
_exptl_absorpt_correction_T_max 0.2856
_exptl_absorpt_correction_T_min 0.0958
_exptl_absorpt_correction_type analytical
_exptl_absorpt_process_details 'Sadabs 2008/1 (Bruker 2008)'
_exptl_crystal_colour colorless
_exptl_crystal_density_diffrn 1.521
_exptl_crystal_density_method 'not measured'
_exptl_crystal_description block
_exptl_crystal_F_000 2152
_exptl_crystal_size_max 0.774
_exptl_crystal_size_mid 0.656
_exptl_crystal_size_min 0.466
_refine_diff_density_max 1.526
_refine_diff_density_min -1.081
_refine_diff_density_rms 0.092
_refine_ls_abs_structure_details 'Flack H D (1983), Acta Cryst. A39, 876-881'
_refine_ls_abs_structure_Flack 0.000(3)
_refine_ls_extinction_method none
_refine_ls_goodness_of_fit_ref 1.019
_refine_ls_hydrogen_treatment constr
_refine_ls_matrix_type full
_refine_ls_number_parameters 473
_refine_ls_number_reflns 9867
_refine_ls_number_restraints 0
_refine_ls_restrained_S_all 1.019
_refine_ls_R_factor_all 0.0265
_refine_ls_R_factor_gt 0.0229
_refine_ls_shift/su_max 0.001
_refine_ls_shift/su_mean 0.000
_refine_ls_structure_factor_coef Fsqd
_refine_ls_weighting_details 'calc w=1/[\s^2^(Fo^2^)+(0.0105P)^2^+0.0000P] where P=(Fo^2^+2Fc^2^)/3'
_refine_ls_weighting_scheme calc
_refine_ls_wR_factor_gt 0.0422
_refine_ls_wR_factor_ref 0.0428
_reflns_number_gt 9219
_reflns_number_total 9867
_reflns_threshold_expression >2sigma(I)
_cod_data_source_file om501141g_si_001.cif
_cod_data_source_block 1a
_cod_depositor_comments
;
The following automatic conversions were performed:

'_symmetry_cell_setting' value 'Orthorhombic' changed to
'orthorhombic' according to
/home/saulius/struct/COD-crude-data--automatic-downloads/rss-feeds/ACS/lib/dictionaries/cif_core.dic
dictionary named 'cif_core.dic' version 2.4.2 from 2011-04-26.

Automatic conversion script
Id: cif_fix_values 2935 2014-11-11 08:27:57Z andrius 

 Adding full bibliography for 4085070--4085073.cif.
;
_cod_original_sg_symbol_H-M P2(1)2(1)2(1)
_cod_database_code 4085070

loop_
_symmetry_equiv_pos_as_xyz
'x, y, z'
'-x+1/2, -y, z+1/2'
'-x, y+1/2, -z+1/2'
'x+1/2, -y+1/2, -z'

loop_
_atom_site_label
_atom_site_type_symbol
_atom_site_fract_x
_atom_site_fract_y
_atom_site_fract_z
_atom_site_U_iso_or_equiv
_atom_site_adp_type
_atom_site_occupancy
_atom_site_symmetry_multiplicity
_atom_site_calc_flag
_atom_site_refinement_flags
Pt1 Pt 0.650465(8) 0.201320(6) 0.179868(6) 0.00885(3) Uani 1 1 d .
Br1 Br 0.78869(2) 0.272073(17) 0.116380(18) 0.01330(7) Uani 1 1 d .
P1 P 0.71006(6) 0.23874(4) 0.29265(4) 0.01050(18) Uani 1 1 d .
P2 P 0.61491(6) 0.15887(5) 0.06053(5) 0.01060(19) Uani 1 1 d .
B1 B 0.5428(3) 0.1512(2) 0.2298(2) 0.0147(8) Uani 1 1 d .
Br2 Br 0.54776(2) 0.034797(17) 0.227284(19) 0.01782(8) Uani 1 1 d .
C1_1 C 0.4504(2) 0.18117(16) 0.26798(18) 0.0125(7) Uani 1 1 d .
C2_1 C 0.4056(2) 0.14090(17) 0.32652(19) 0.0148(7) Uani 1 1 d .
C3_1 C 0.3164(2) 0.16163(19) 0.34833(19) 0.0197(8) Uani 1 1 d .
C4_1 C 0.2734(2) 0.22367(18) 0.3158(2) 0.0225(8) Uani 1 1 d .
H4_1 H 0.2110 0.2352 0.3288 0.027 Uiso 1 1 calc R
C5_1 C 0.3178(2) 0.26956(19) 0.26498(19) 0.0191(8) Uani 1 1 d .
C6_1 C 0.4071(2) 0.24915(17) 0.24230(18) 0.0128(7) Uani 1 1 d .
C7_1 C 0.4524(2) 0.07885(18) 0.37165(18) 0.0199(8) Uani 1 1 d .
H7A_1 H 0.4387 0.0871 0.4233 0.030 Uiso 1 1 calc R
H7B_1 H 0.5197 0.0808 0.3640 0.030 Uiso 1 1 calc R
H7C_1 H 0.4288 0.0287 0.3567 0.030 Uiso 1 1 calc R
C8_1 C 0.2672(3) 0.1198(2) 0.4087(2) 0.0317(10) Uani 1 1 d .
H8A_1 H 0.2725 0.0646 0.4007 0.048 Uiso 1 1 calc R
H8B_1 H 0.2014 0.1343 0.4091 0.048 Uiso 1 1 calc R
H8C_1 H 0.2956 0.1331 0.4554 0.048 Uiso 1 1 calc R
C9_1 C 0.2702(2) 0.3399(2) 0.2374(2) 0.0252(9) Uani 1 1 d .
H9A_1 H 0.2066 0.3418 0.2565 0.038 Uiso 1 1 calc R
H9B_1 H 0.2684 0.3388 0.1841 0.038 Uiso 1 1 calc R
H9C_1 H 0.3043 0.3852 0.2537 0.038 Uiso 1 1 calc R
C10_1 C 0.4525(2) 0.30451(18) 0.19136(17) 0.0185(7) Uani 1 1 d .
H10A_1 H 0.5158 0.2874 0.1806 0.028 Uiso 1 1 calc R
H10B_1 H 0.4546 0.3551 0.2141 0.028 Uiso 1 1 calc R
H10C_1 H 0.4167 0.3073 0.1460 0.028 Uiso 1 1 calc R
C1_2 C 0.7690(2) 0.33232(17) 0.28853(18) 0.0144(8) Uani 1 1 d .
H1_2 H 0.8206 0.3239 0.2530 0.017 Uiso 1 1 calc R
C2_2 C 0.8185(2) 0.36030(18) 0.35695(18) 0.0167(8) Uani 1 1 d .
H2A_2 H 0.8537 0.3178 0.3793 0.020 Uiso 1 1 calc R
H2B_2 H 0.7723 0.3788 0.3928 0.020 Uiso 1 1 calc R
C3_2 C 0.8849(2) 0.42501(19) 0.3365(2) 0.0248(9) Uani 1 1 d .
H3A_2 H 0.9151 0.4448 0.3811 0.030 Uiso 1 1 calc R
H3B_2 H 0.9341 0.4049 0.3041 0.030 Uiso 1 1 calc R
C4_2 C 0.8342(3) 0.49000(18) 0.2981(2) 0.0257(9) Uani 1 1 d .
H4A_2 H 0.7928 0.5158 0.3334 0.031 Uiso 1 1 calc R
H4B_2 H 0.8804 0.5279 0.2809 0.031 Uiso 1 1 calc R
C5_2 C 0.7769(2) 0.46251(18) 0.2335(2) 0.0219(8) Uani 1 1 d .
H5A_2 H 0.7395 0.5055 0.2144 0.026 Uiso 1 1 calc R
H5B_2 H 0.8191 0.4452 0.1943 0.026 Uiso 1 1 calc R
C6_2 C 0.7125(2) 0.39750(17) 0.25460(18) 0.0161(7) Uani 1 1 d .
H6A_2 H 0.6793 0.3787 0.2109 0.019 Uiso 1 1 calc R
H6B_2 H 0.6657 0.4160 0.2900 0.019 Uiso 1 1 calc R
C1_3 C 0.8034(2) 0.17218(17) 0.3207(2) 0.0140(7) Uani 1 1 d .
H1_3 H 0.8186 0.1835 0.3727 0.017 Uiso 1 1 calc R
C2_3 C 0.8936(2) 0.18019(17) 0.27662(19) 0.0175(8) Uani 1 1 d .
H2A_3 H 0.8805 0.1707 0.2245 0.021 Uiso 1 1 calc R
H2B_3 H 0.9177 0.2329 0.2815 0.021 Uiso 1 1 calc R
C3_3 C 0.9671(2) 0.12334(18) 0.30350(19) 0.0199(8) Uani 1 1 d .
H3A_3 H 1.0242 0.1289 0.2739 0.024 Uiso 1 1 calc R
H3B_3 H 0.9831 0.1350 0.3547 0.024 Uiso 1 1 calc R
C4_3 C 0.9321(2) 0.04152(19) 0.29820(19) 0.0224(9) Uani 1 1 d .
H4A_3 H 0.9206 0.0283 0.2466 0.027 Uiso 1 1 calc R
H4B_3 H 0.9798 0.0062 0.3174 0.027 Uiso 1 1 calc R
C5_3 C 0.8431(2) 0.03256(19) 0.34133(19) 0.0229(8) Uani 1 1 d .
H5A_3 H 0.8565 0.0405 0.3937 0.027 Uiso 1 1 calc R
H5B_3 H 0.8194 -0.0201 0.3352 0.027 Uiso 1 1 calc R
C6_3 C 0.7686(2) 0.08928(16) 0.3170(2) 0.0166(7) Uani 1 1 d .
H6A_3 H 0.7132 0.0837 0.3485 0.020 Uiso 1 1 calc R
H6B_3 H 0.7497 0.0774 0.2664 0.020 Uiso 1 1 calc R
C1_4 C 0.6285(2) 0.23980(17) 0.37100(18) 0.0133(8) Uani 1 1 d .
H1_4 H 0.5849 0.1962 0.3627 0.016 Uiso 1 1 calc R
C2_4 C 0.5675(2) 0.31239(17) 0.37053(18) 0.0144(8) Uani 1 1 d .
H2A_4 H 0.6064 0.3574 0.3822 0.017 Uiso 1 1 calc R
H2B_4 H 0.5413 0.3199 0.3212 0.017 Uiso 1 1 calc R
C3_4 C 0.4885(2) 0.3066(2) 0.42548(18) 0.0193(8) Uani 1 1 d .
H3A_4 H 0.4527 0.3549 0.4256 0.023 Uiso 1 1 calc R
H3B_4 H 0.4460 0.2648 0.4110 0.023 Uiso 1 1 calc R
C4_4 C 0.5253(2) 0.2913(2) 0.50107(18) 0.0223(8) Uani 1 1 d .
H4A_4 H 0.4724 0.2830 0.5346 0.027 Uiso 1 1 calc R
H4B_4 H 0.5600 0.3366 0.5183 0.027 Uiso 1 1 calc R
C5_4 C 0.5889(2) 0.22178(17) 0.50317(19) 0.0205(8) Uani 1 1 d .
H5A_4 H 0.5520 0.1754 0.4927 0.025 Uiso 1 1 calc R
H5B_4 H 0.6153 0.2165 0.5527 0.025 Uiso 1 1 calc R
C6_4 C 0.6684(2) 0.22777(19) 0.44799(17) 0.0183(8) Uani 1 1 d .
H6A_4 H 0.7060 0.1804 0.4491 0.022 Uiso 1 1 calc R
H6B_4 H 0.7093 0.2711 0.4610 0.022 Uiso 1 1 calc R
C1_5 C 0.7011(2) 0.08893(17) 0.02499(18) 0.0146(7) Uani 1 1 d .
H1_5 H 0.6701 0.0635 -0.0173 0.017 Uiso 1 1 calc R
C2_5 C 0.7181(2) 0.02563(18) 0.0808(2) 0.0215(8) Uani 1 1 d .
H2A_5 H 0.6578 0.0040 0.0965 0.026 Uiso 1 1 calc R
H2B_5 H 0.7491 0.0475 0.1242 0.026 Uiso 1 1 calc R
C3_5 C 0.7788(3) -0.0381(2) 0.0490(2) 0.0312(10) Uani 1 1 d .
H3A_5 H 0.7929 -0.0759 0.0876 0.037 Uiso 1 1 calc R
H3B_5 H 0.7440 -0.0647 0.0100 0.037 Uiso 1 1 calc R
C4_5 C 0.8680(2) -0.00753(19) 0.0186(2) 0.0282(9) Uani 1 1 d .
H4A_5 H 0.9030 -0.0497 -0.0047 0.034 Uiso 1 1 calc R
H4B_5 H 0.9064 0.0131 0.0587 0.034 Uiso 1 1 calc R
C5_5 C 0.8507(2) 0.05497(17) -0.03708(18) 0.0183(7) Uani 1 1 d .
H5A_5 H 0.8178 0.0333 -0.0796 0.022 Uiso 1 1 calc R
H5B_5 H 0.9109 0.0756 -0.0541 0.022 Uiso 1 1 calc R
C6_5 C 0.7926(2) 0.11954(18) -0.00431(19) 0.0197(8) Uani 1 1 d .
H6A_5 H 0.8278 0.1442 0.0356 0.024 Uiso 1 1 calc R
H6B_5 H 0.7801 0.1586 -0.0420 0.024 Uiso 1 1 calc R
C1_6 C 0.5058(2) 0.10354(18) 0.05171(18) 0.0131(7) Uani 1 1 d .
H1_6 H 0.5088 0.0661 0.0927 0.016 Uiso 1 1 calc R
C2_6 C 0.4194(2) 0.15153(18) 0.06877(19) 0.0155(8) Uani 1 1 d .
H2A_6 H 0.4314 0.1838 0.1121 0.019 Uiso 1 1 calc R
H2B_6 H 0.4057 0.1856 0.0272 0.019 Uiso 1 1 calc R
C3_6 C 0.3368(2) 0.10019(19) 0.08313(19) 0.0210(8) Uani 1 1 d .
H3A_6 H 0.2813 0.1320 0.0927 0.025 Uiso 1 1 calc R
H3B_6 H 0.3490 0.0690 0.1271 0.025 Uiso 1 1 calc R
C4_6 C 0.3174(2) 0.04755(19) 0.01874(19) 0.0193(8) Uani 1 1 d .
H4A_6 H 0.2664 0.0120 0.0314 0.023 Uiso 1 1 calc R
H4B_6 H 0.2973 0.0783 -0.0236 0.023 Uiso 1 1 calc R
C5_6 C 0.4037(2) 0.00227(18) -0.0011(2) 0.0202(8) Uani 1 1 d .
H5A_6 H 0.3909 -0.0284 -0.0453 0.024 Uiso 1 1 calc R
H5B_6 H 0.4186 -0.0334 0.0390 0.024 Uiso 1 1 calc R
C6_6 C 0.4872(2) 0.05400(19) -0.0152(2) 0.0208(8) Uani 1 1 d .
H6A_6 H 0.4747 0.0870 -0.0579 0.025 Uiso 1 1 calc R
H6B_6 H 0.5426 0.0225 -0.0260 0.025 Uiso 1 1 calc R
C1_7 C 0.6145(2) 0.23704(18) -0.00710(18) 0.0131(7) Uani 1 1 d .
H1_7 H 0.6810 0.2519 -0.0142 0.016 Uiso 1 1 calc R
C2_7 C 0.5646(2) 0.30900(17) 0.01995(17) 0.0142(7) Uani 1 1 d .
H2A_7 H 0.5913 0.3249 0.0673 0.017 Uiso 1 1 calc R
H2B_7 H 0.4979 0.2976 0.0275 0.017 Uiso 1 1 calc R
C3_7 C 0.5747(2) 0.37420(17) -0.03526(18) 0.0148(8) Uani 1 1 d .
H3A_7 H 0.5402 0.4195 -0.0178 0.018 Uiso 1 1 calc R
H3B_7 H 0.6410 0.3884 -0.0399 0.018 Uiso 1 1 calc R
C4_7 C 0.5376(2) 0.35025(19) -0.10846(18) 0.0204(8) Uani 1 1 d .
H4A_7 H 0.5456 0.3926 -0.1436 0.024 Uiso 1 1 calc R
H4B_7 H 0.4703 0.3393 -0.1043 0.024 Uiso 1 1 calc R
C5_7 C 0.5875(2) 0.27965(18) -0.13677(18) 0.0194(8) Uani 1 1 d .
H5A_7 H 0.6541 0.2914 -0.1444 0.023 Uiso 1 1 calc R
H5B_7 H 0.5606 0.2643 -0.1842 0.023 Uiso 1 1 calc R
C6_7 C 0.5780(2) 0.21428(17) -0.08246(17) 0.0144(7) Uani 1 1 d .
H6A_7 H 0.6131 0.1695 -0.1004 0.017 Uiso 1 1 calc R
H6B_7 H 0.5118 0.1995 -0.0785 0.017 Uiso 1 1 calc R

loop_
_atom_site_aniso_label
_atom_site_aniso_U_11
_atom_site_aniso_U_22
_atom_site_aniso_U_33
_atom_site_aniso_U_23
_atom_site_aniso_U_13
_atom_site_aniso_U_12
Pt1 0.00828(6) 0.01020(6) 0.00806(6) -0.00012(5) 0.00042(6) -0.00004(5)
Br1 0.01196(17) 0.01742(17) 0.01054(17) 0.00005(13) 0.00100(14) -0.00385(13)
P1 0.0122(4) 0.0105(4) 0.0089(5) -0.0010(3) -0.0001(4) -0.0001(3)
P2 0.0094(4) 0.0126(4) 0.0098(5) -0.0010(4) -0.0003(3) -0.0006(3)
B1 0.021(2) 0.0119(19) 0.011(2) 0.0001(16) -0.0053(18) -0.0027(16)
Br2 0.02192(19) 0.01168(16) 0.0198(2) 0.00238(15) 0.00559(16) 0.00020(14)
C1_1 0.0095(17) 0.0132(17) 0.0149(18) -0.0040(13) -0.0012(15) -0.0035(13)
C2_1 0.0178(18) 0.0154(16) 0.0113(18) -0.0048(15) 0.0013(16) -0.0064(14)
C3_1 0.0186(19) 0.0192(19) 0.021(2) -0.0107(16) 0.0095(15) -0.0079(15)
C4_1 0.0112(18) 0.029(2) 0.027(2) -0.0111(18) 0.0083(17) -0.0041(14)
C5_1 0.0158(19) 0.0218(18) 0.020(2) -0.0086(16) -0.0024(15) 0.0018(14)
C6_1 0.0159(18) 0.0147(17) 0.0079(18) -0.0059(14) -0.0005(14) -0.0023(14)
C7_1 0.024(2) 0.0227(19) 0.013(2) 0.0008(15) 0.0031(17) -0.0073(16)
C8_1 0.036(2) 0.024(2) 0.035(3) -0.0059(18) 0.019(2) -0.0070(18)
C9_1 0.018(2) 0.028(2) 0.029(2) -0.0049(18) 0.0002(17) 0.0078(16)
C10_1 0.0201(18) 0.0189(17) 0.0165(19) 0.0018(16) -0.0023(15) 0.0055(15)
C1_2 0.0125(18) 0.0146(16) 0.0162(19) -0.0013(14) 0.0046(15) 0.0004(13)
C2_2 0.0154(19) 0.0196(18) 0.0150(19) -0.0027(15) -0.0010(15) -0.0004(14)
C3_2 0.024(2) 0.027(2) 0.023(2) -0.0109(17) 0.0000(17) -0.0107(16)
C4_2 0.028(2) 0.0188(18) 0.030(2) -0.0033(16) 0.0056(18) -0.0114(16)
C5_2 0.022(2) 0.0177(18) 0.026(2) 0.0039(16) 0.0072(17) 0.0006(15)
C6_2 0.0201(19) 0.0140(17) 0.0141(19) 0.0004(14) -0.0016(16) 0.0020(14)
C1_3 0.0114(17) 0.0192(16) 0.0114(17) -0.0007(15) -0.0009(16) 0.0033(13)
C2_3 0.0201(19) 0.0152(18) 0.017(2) -0.0008(15) -0.0002(16) 0.0022(14)
C3_3 0.0178(19) 0.0256(19) 0.016(2) 0.0004(15) 0.0005(15) 0.0057(15)
C4_3 0.026(2) 0.0230(19) 0.019(2) 0.0036(15) -0.0010(16) 0.0104(16)
C5_3 0.024(2) 0.0188(17) 0.026(2) 0.0089(15) 0.0023(18) 0.0046(17)
C6_3 0.0180(18) 0.0166(17) 0.0151(19) 0.0015(16) 0.0033(17) 0.0010(13)
C1_4 0.0135(19) 0.0123(16) 0.0139(19) -0.0017(14) 0.0019(14) -0.0026(13)
C2_4 0.0145(18) 0.0119(18) 0.0168(19) -0.0050(14) 0.0006(14) 0.0005(13)
C3_4 0.0179(19) 0.0176(18) 0.022(2) -0.0068(16) 0.0059(15) -0.0011(15)
C4_4 0.023(2) 0.0239(19) 0.020(2) -0.0100(17) 0.0116(16) -0.0067(16)
C5_4 0.032(2) 0.0178(19) 0.0117(19) -0.0009(15) 0.0027(16) -0.0026(15)
C6_4 0.022(2) 0.0209(18) 0.0116(19) 0.0001(14) 0.0012(15) -0.0003(15)
C1_5 0.0134(18) 0.0153(17) 0.015(2) -0.0027(14) 0.0028(15) 0.0008(14)
C2_5 0.020(2) 0.0189(19) 0.026(2) 0.0078(16) 0.0078(17) 0.0043(15)
C3_5 0.026(2) 0.022(2) 0.045(3) 0.0022(19) 0.015(2) 0.0132(17)
C4_5 0.025(2) 0.0209(19) 0.039(2) 0.0013(17) 0.0036(19) 0.0082(16)
C5_5 0.0101(17) 0.0228(18) 0.0218(19) -0.0082(15) 0.0027(17) 0.0005(16)
C6_5 0.0144(19) 0.0197(19) 0.025(2) 0.0002(16) 0.0023(17) 0.0018(15)
C1_6 0.0115(18) 0.0150(17) 0.0129(19) -0.0010(14) 0.0016(14) 0.0000(13)
C2_6 0.0111(18) 0.0205(18) 0.0149(19) -0.0053(15) 0.0007(15) -0.0006(14)
C3_6 0.0092(19) 0.033(2) 0.021(2) -0.0048(16) 0.0019(16) -0.0018(16)
C4_6 0.0129(19) 0.0222(19) 0.023(2) 0.0015(16) -0.0021(15) -0.0071(14)
C5_6 0.0177(19) 0.0130(18) 0.030(2) -0.0034(16) -0.0044(17) -0.0018(15)
C6_6 0.0118(19) 0.0204(19) 0.030(2) -0.0097(17) 0.0048(17) -0.0008(15)
C1_7 0.0093(17) 0.0181(18) 0.0118(19) 0.0028(15) -0.0006(14) -0.0003(14)
C2_7 0.0122(17) 0.0199(19) 0.0105(18) 0.0017(15) 0.0001(14) 0.0009(14)
C3_7 0.0095(17) 0.0172(18) 0.018(2) 0.0020(15) 0.0006(15) -0.0015(14)
C4_7 0.0179(19) 0.025(2) 0.018(2) 0.0128(16) -0.0029(16) -0.0043(16)
C5_7 0.0173(19) 0.030(2) 0.0111(19) 0.0048(15) -0.0015(15) -0.0049(15)
C6_7 0.0109(17) 0.0175(19) 0.0149(19) -0.0027(15) -0.0027(14) -0.0012(14)

loop_
_atom_type_symbol
_atom_type_description
_atom_type_scat_dispersion_real
_atom_type_scat_dispersion_imag
_atom_type_scat_source
C C 0.0033 0.0016 'International Tables Vol C Tables 4.2.6.8 and 6.1.1.4'
H H 0.0000 0.0000 'International Tables Vol C Tables 4.2.6.8 and 6.1.1.4'
B B 0.0013 0.0007 'International Tables Vol C Tables 4.2.6.8 and 6.1.1.4'
P P 0.1023 0.0942 'International Tables Vol C Tables 4.2.6.8 and 6.1.1.4'
Br Br -0.2901 2.4595 'International Tables Vol C Tables 4.2.6.8 and 6.1.1.4'
Pt Pt -1.7033 8.3905 'International Tables Vol C Tables 4.2.6.8 and 6.1.1.4'

loop_
_exptl_crystal_face_index_h
_exptl_crystal_face_index_k
_exptl_crystal_face_index_l
_exptl_crystal_face_perp_dist
-1.00 0.00 1.00 0.3530
1.00 0.00 -1.00 0.2420
1.00 0.00 0.00 0.3520
-1.00 0.00 0.00 0.3870
1.00 1.00 -1.00 0.3080
1.00 0.00 1.00 0.3590
-1.00 0.00 -1.00 0.3580
0.00 1.00 -1.00 0.2170
1.00 1.00 0.00 0.4320
-1.00 -1.00 0.00 0.4840
-1.00 -1.00 -1.00 0.4420
0.00 1.00 0.00 0.3640
-1.00 1.00 -1.00 0.3420
0.00 -1.00 -1.00 0.3090
0.00 1.00 1.00 0.3280
-1.00 1.00 0.00 0.2960
-1.00 2.00 2.00 0.2390
0.00 -1.00 2.00 0.1400

loop_
_geom_angle_atom_site_label_1
_geom_angle_atom_site_label_2
_geom_angle_atom_site_label_3
_geom_angle
B1 Pt1 P1 90.06(11)
B1 Pt1 P2 96.83(11)
P1 Pt1 P2 170.85(3)
B1 Pt1 Br1 177.74(11)
P1 Pt1 Br1 89.04(2)
P2 Pt1 Br1 84.29(2)
C1_2 P1 C1_3 103.71(14)
C1_2 P1 C1_4 108.24(14)
C1_3 P1 C1_4 104.40(15)
C1_2 P1 Pt1 112.41(11)
C1_3 P1 Pt1 109.67(11)
C1_4 P1 Pt1 117.27(10)
C1_7 P2 C1_6 109.03(15)
C1_7 P2 C1_5 104.68(14)
C1_6 P2 C1_5 100.96(14)
C1_7 P2 Pt1 112.95(11)
C1_6 P2 Pt1 115.33(11)
C1_5 P2 Pt1 112.76(11)
C1_1 B1 Pt1 134.6(2)
C1_1 B1 Br2 111.7(2)
Pt1 B1 Br2 113.60(18)
C6_1 C1_1 C2_1 117.4(3)
C6_1 C1_1 B1 119.7(3)
C2_1 C1_1 B1 122.8(3)
C3_1 C2_1 C1_1 120.0(3)
C3_1 C2_1 C7_1 115.9(3)
C1_1 C2_1 C7_1 123.9(3)
C4_1 C3_1 C2_1 119.5(3)
C4_1 C3_1 C8_1 119.3(3)
C2_1 C3_1 C8_1 121.2(3)
C3_1 C4_1 C5_1 122.5(3)
C3_1 C4_1 H4_1 118.7
C5_1 C4_1 H4_1 118.7
C4_1 C5_1 C6_1 118.4(3)
C4_1 C5_1 C9_1 119.5(3)
C6_1 C5_1 C9_1 122.0(3)
C5_1 C6_1 C1_1 121.2(3)
C5_1 C6_1 C10_1 115.0(3)
C1_1 C6_1 C10_1 123.8(3)
C2_1 C7_1 H7A_1 109.5
C2_1 C7_1 H7B_1 109.5
H7A_1 C7_1 H7B_1 109.5
C2_1 C7_1 H7C_1 109.5
H7A_1 C7_1 H7C_1 109.5
H7B_1 C7_1 H7C_1 109.5
C3_1 C8_1 H8A_1 109.5
C3_1 C8_1 H8B_1 109.5
H8A_1 C8_1 H8B_1 109.5
C3_1 C8_1 H8C_1 109.5
H8A_1 C8_1 H8C_1 109.5
H8B_1 C8_1 H8C_1 109.5
C5_1 C9_1 H9A_1 109.5
C5_1 C9_1 H9B_1 109.5
H9A_1 C9_1 H9B_1 109.5
C5_1 C9_1 H9C_1 109.5
H9A_1 C9_1 H9C_1 109.5
H9B_1 C9_1 H9C_1 109.5
C6_1 C10_1 H10A_1 109.5
C6_1 C10_1 H10B_1 109.5
H10A_1 C10_1 H10B_1 109.5
C6_1 C10_1 H10C_1 109.5
H10A_1 C10_1 H10C_1 109.5
H10B_1 C10_1 H10C_1 109.5
C2_2 C1_2 C6_2 110.1(3)
C2_2 C1_2 P1 117.8(2)
C6_2 C1_2 P1 115.7(2)
C2_2 C1_2 H1_2 103.8
C6_2 C1_2 H1_2 103.8
P1 C1_2 H1_2 103.8
C1_2 C2_2 C3_2 109.1(3)
C1_2 C2_2 H2A_2 109.9
C3_2 C2_2 H2A_2 109.9
C1_2 C2_2 H2B_2 109.9
C3_2 C2_2 H2B_2 109.9
H2A_2 C2_2 H2B_2 108.3
C4_2 C3_2 C2_2 111.6(3)
C4_2 C3_2 H3A_2 109.3
C2_2 C3_2 H3A_2 109.3
C4_2 C3_2 H3B_2 109.3
C2_2 C3_2 H3B_2 109.3
H3A_2 C3_2 H3B_2 108.0
C5_2 C4_2 C3_2 112.5(3)
C5_2 C4_2 H4A_2 109.1
C3_2 C4_2 H4A_2 109.1
C5_2 C4_2 H4B_2 109.1
C3_2 C4_2 H4B_2 109.1
H4A_2 C4_2 H4B_2 107.8
C6_2 C5_2 C4_2 111.7(3)
C6_2 C5_2 H5A_2 109.3
C4_2 C5_2 H5A_2 109.3
C6_2 C5_2 H5B_2 109.3
C4_2 C5_2 H5B_2 109.3
H5A_2 C5_2 H5B_2 108.0
C5_2 C6_2 C1_2 109.8(3)
C5_2 C6_2 H6A_2 109.7
C1_2 C6_2 H6A_2 109.7
C5_2 C6_2 H6B_2 109.7
C1_2 C6_2 H6B_2 109.7
H6A_2 C6_2 H6B_2 108.2
C2_3 C1_3 C6_3 109.8(3)
C2_3 C1_3 P1 114.1(2)
C6_3 C1_3 P1 110.2(2)
C2_3 C1_3 H1_3 107.5
C6_3 C1_3 H1_3 107.5
P1 C1_3 H1_3 107.5
C3_3 C2_3 C1_3 110.7(3)
C3_3 C2_3 H2A_3 109.5
C1_3 C2_3 H2A_3 109.5
C3_3 C2_3 H2B_3 109.5
C1_3 C2_3 H2B_3 109.5
H2A_3 C2_3 H2B_3 108.1
C4_3 C3_3 C2_3 111.2(3)
C4_3 C3_3 H3A_3 109.4
C2_3 C3_3 H3A_3 109.4
C4_3 C3_3 H3B_3 109.4
C2_3 C3_3 H3B_3 109.4
H3A_3 C3_3 H3B_3 108.0
C5_3 C4_3 C3_3 110.2(3)
C5_3 C4_3 H4A_3 109.6
C3_3 C4_3 H4A_3 109.6
C5_3 C4_3 H4B_3 109.6
C3_3 C4_3 H4B_3 109.6
H4A_3 C4_3 H4B_3 108.1
C4_3 C5_3 C6_3 111.9(3)
C4_3 C5_3 H5A_3 109.2
C6_3 C5_3 H5A_3 109.2
C4_3 C5_3 H5B_3 109.2
C6_3 C5_3 H5B_3 109.2
H5A_3 C5_3 H5B_3 107.9
C5_3 C6_3 C1_3 111.8(3)
C5_3 C6_3 H6A_3 109.3
C1_3 C6_3 H6A_3 109.3
C5_3 C6_3 H6B_3 109.3
C1_3 C6_3 H6B_3 109.3
H6A_3 C6_3 H6B_3 107.9
C6_4 C1_4 C2_4 109.2(3)
C6_4 C1_4 P1 118.3(2)
C2_4 C1_4 P1 111.3(2)
C6_4 C1_4 H1_4 105.7
C2_4 C1_4 H1_4 105.7
P1 C1_4 H1_4 105.7
C3_4 C2_4 C1_4 111.5(3)
C3_4 C2_4 H2A_4 109.3
C1_4 C2_4 H2A_4 109.3
C3_4 C2_4 H2B_4 109.3
C1_4 C2_4 H2B_4 109.3
H2A_4 C2_4 H2B_4 108.0
C4_4 C3_4 C2_4 111.1(3)
C4_4 C3_4 H3A_4 109.4
C2_4 C3_4 H3A_4 109.4
C4_4 C3_4 H3B_4 109.4
C2_4 C3_4 H3B_4 109.4
H3A_4 C3_4 H3B_4 108.0
C3_4 C4_4 C5_4 112.1(3)
C3_4 C4_4 H4A_4 109.2
C5_4 C4_4 H4A_4 109.2
C3_4 C4_4 H4B_4 109.2
C5_4 C4_4 H4B_4 109.2
H4A_4 C4_4 H4B_4 107.9
C4_4 C5_4 C6_4 112.2(3)
C4_4 C5_4 H5A_4 109.2
C6_4 C5_4 H5A_4 109.2
C4_4 C5_4 H5B_4 109.2
C6_4 C5_4 H5B_4 109.2
H5A_4 C5_4 H5B_4 107.9
C5_4 C6_4 C1_4 109.8(3)
C5_4 C6_4 H6A_4 109.7
C1_4 C6_4 H6A_4 109.7
C5_4 C6_4 H6B_4 109.7
C1_4 C6_4 H6B_4 109.7
H6A_4 C6_4 H6B_4 108.2
C6_5 C1_5 C2_5 110.7(3)
C6_5 C1_5 P2 118.0(2)
C2_5 C1_5 P2 110.4(2)
C6_5 C1_5 H1_5 105.6
C2_5 C1_5 H1_5 105.6
P2 C1_5 H1_5 105.6
C1_5 C2_5 C3_5 111.3(3)
C1_5 C2_5 H2A_5 109.4
C3_5 C2_5 H2A_5 109.4
C1_5 C2_5 H2B_5 109.4
C3_5 C2_5 H2B_5 109.4
H2A_5 C2_5 H2B_5 108.0
C4_5 C3_5 C2_5 111.7(3)
C4_5 C3_5 H3A_5 109.3
C2_5 C3_5 H3A_5 109.3
C4_5 C3_5 H3B_5 109.3
C2_5 C3_5 H3B_5 109.3
H3A_5 C3_5 H3B_5 107.9
C3_5 C4_5 C5_5 111.6(3)
C3_5 C4_5 H4A_5 109.3
C5_5 C4_5 H4A_5 109.3
C3_5 C4_5 H4B_5 109.3
C5_5 C4_5 H4B_5 109.3
H4A_5 C4_5 H4B_5 108.0
C4_5 C5_5 C6_5 111.0(3)
C4_5 C5_5 H5A_5 109.4
C6_5 C5_5 H5A_5 109.4
C4_5 C5_5 H5B_5 109.4
C6_5 C5_5 H5B_5 109.4
H5A_5 C5_5 H5B_5 108.0
C1_5 C6_5 C5_5 110.6(3)
C1_5 C6_5 H6A_5 109.5
C5_5 C6_5 H6A_5 109.5
C1_5 C6_5 H6B_5 109.5
C5_5 C6_5 H6B_5 109.5
H6A_5 C6_5 H6B_5 108.1
C6_6 C1_6 C2_6 109.5(3)
C6_6 C1_6 P2 121.0(2)
C2_6 C1_6 P2 112.5(2)
C6_6 C1_6 H1_6 103.9
C2_6 C1_6 H1_6 103.9
P2 C1_6 H1_6 103.9
C3_6 C2_6 C1_6 110.3(3)
C3_6 C2_6 H2A_6 109.6
C1_6 C2_6 H2A_6 109.6
C3_6 C2_6 H2B_6 109.6
C1_6 C2_6 H2B_6 109.6
H2A_6 C2_6 H2B_6 108.1
C2_6 C3_6 C4_6 111.6(3)
C2_6 C3_6 H3A_6 109.3
C4_6 C3_6 H3A_6 109.3
C2_6 C3_6 H3B_6 109.3
C4_6 C3_6 H3B_6 109.3
H3A_6 C3_6 H3B_6 108.0
C5_6 C4_6 C3_6 110.6(3)
C5_6 C4_6 H4A_6 109.5
C3_6 C4_6 H4A_6 109.5
C5_6 C4_6 H4B_6 109.5
C3_6 C4_6 H4B_6 109.5
H4A_6 C4_6 H4B_6 108.1
C4_6 C5_6 C6_6 112.0(3)
C4_6 C5_6 H5A_6 109.2
C6_6 C5_6 H5A_6 109.2
C4_6 C5_6 H5B_6 109.2
C6_6 C5_6 H5B_6 109.2
H5A_6 C5_6 H5B_6 107.9
C5_6 C6_6 C1_6 109.8(3)
C5_6 C6_6 H6A_6 109.7
C1_6 C6_6 H6A_6 109.7
C5_6 C6_6 H6B_6 109.7
C1_6 C6_6 H6B_6 109.7
H6A_6 C6_6 H6B_6 108.2
C6_7 C1_7 C2_7 110.2(3)
C6_7 C1_7 P2 114.5(2)
C2_7 C1_7 P2 113.1(2)
C6_7 C1_7 H1_7 106.1
C2_7 C1_7 H1_7 106.1
P2 C1_7 H1_7 106.1
C1_7 C2_7 C3_7 110.7(3)
C1_7 C2_7 H2A_7 109.5
C3_7 C2_7 H2A_7 109.5
C1_7 C2_7 H2B_7 109.5
C3_7 C2_7 H2B_7 109.5
H2A_7 C2_7 H2B_7 108.1
C4_7 C3_7 C2_7 110.4(3)
C4_7 C3_7 H3A_7 109.6
C2_7 C3_7 H3A_7 109.6
C4_7 C3_7 H3B_7 109.6
C2_7 C3_7 H3B_7 109.6
H3A_7 C3_7 H3B_7 108.1
C3_7 C4_7 C5_7 111.3(3)
C3_7 C4_7 H4A_7 109.4
C5_7 C4_7 H4A_7 109.4
C3_7 C4_7 H4B_7 109.4
C5_7 C4_7 H4B_7 109.4
H4A_7 C4_7 H4B_7 108.0
C4_7 C5_7 C6_7 110.1(3)
C4_7 C5_7 H5A_7 109.6
C6_7 C5_7 H5A_7 109.6
C4_7 C5_7 H5B_7 109.6
C6_7 C5_7 H5B_7 109.6
H5A_7 C5_7 H5B_7 108.2
C5_7 C6_7 C1_7 111.4(3)
C5_7 C6_7 H6A_7 109.4
C1_7 C6_7 H6A_7 109.4
C5_7 C6_7 H6B_7 109.4
C1_7 C6_7 H6B_7 109.4
H6A_7 C6_7 H6B_7 108.0

loop_
_geom_bond_atom_site_label_1
_geom_bond_atom_site_label_2
_geom_bond_distance
Pt1 B1 2.004(4)
Pt1 P1 2.3359(8)
Pt1 P2 2.3704(9)
Pt1 Br1 2.6178(3)
P1 C1_2 1.847(3)
P1 C1_3 1.851(3)
P1 C1_4 1.857(3)
P2 C1_7 1.849(3)
P2 C1_6 1.853(3)
P2 C1_5 1.861(3)
B1 C1_1 1.592(5)
B1 Br2 2.039(4)
C1_1 C6_1 1.425(4)
C1_1 C2_1 1.439(5)
C2_1 C3_1 1.394(5)
C2_1 C7_1 1.523(5)
C3_1 C4_1 1.386(5)
C3_1 C8_1 1.505(5)
C4_1 C5_1 1.388(5)
C4_1 H4_1 0.9500
C5_1 C6_1 1.397(4)
C5_1 C9_1 1.498(5)
C6_1 C10_1 1.498(4)
C7_1 H7A_1 0.9800
C7_1 H7B_1 0.9800
C7_1 H7C_1 0.9800
C8_1 H8A_1 0.9800
C8_1 H8B_1 0.9800
C8_1 H8C_1 0.9800
C9_1 H9A_1 0.9800
C9_1 H9B_1 0.9800
C9_1 H9C_1 0.9800
C10_1 H10A_1 0.9800
C10_1 H10B_1 0.9800
C10_1 H10C_1 0.9800
C1_2 C2_2 1.526(4)
C1_2 C6_2 1.533(4)
C1_2 H1_2 1.0000
C2_2 C3_2 1.529(4)
C2_2 H2A_2 0.9900
C2_2 H2B_2 0.9900
C3_2 C4_2 1.524(5)
C3_2 H3A_2 0.9900
C3_2 H3B_2 0.9900
C4_2 C5_2 1.524(5)
C4_2 H4A_2 0.9900
C4_2 H4B_2 0.9900
C5_2 C6_2 1.517(4)
C5_2 H5A_2 0.9900
C5_2 H5B_2 0.9900
C6_2 H6A_2 0.9900
C6_2 H6B_2 0.9900
C1_3 C2_3 1.537(4)
C1_3 C6_3 1.537(4)
C1_3 H1_3 1.0000
C2_3 C3_3 1.535(4)
C2_3 H2A_3 0.9900
C2_3 H2B_3 0.9900
C3_3 C4_3 1.522(5)
C3_3 H3A_3 0.9900
C3_3 H3B_3 0.9900
C4_3 C5_3 1.513(5)
C4_3 H4A_3 0.9900
C4_3 H4B_3 0.9900
C5_3 C6_3 1.529(4)
C5_3 H5A_3 0.9900
C5_3 H5B_3 0.9900
C6_3 H6A_3 0.9900
C6_3 H6B_3 0.9900
C1_4 C6_4 1.541(5)
C1_4 C2_4 1.545(4)
C1_4 H1_4 1.0000
C2_4 C3_4 1.524(4)
C2_4 H2A_4 0.9900
C2_4 H2B_4 0.9900
C3_4 C4_4 1.510(5)
C3_4 H3A_4 0.9900
C3_4 H3B_4 0.9900
C4_4 C5_4 1.524(5)
C4_4 H4A_4 0.9900
C4_4 H4B_4 0.9900
C5_4 C6_4 1.532(5)
C5_4 H5A_4 0.9900
C5_4 H5B_4 0.9900
C6_4 H6A_4 0.9900
C6_4 H6B_4 0.9900
C1_5 C6_5 1.520(4)
C1_5 C2_5 1.530(4)
C1_5 H1_5 1.0000
C2_5 C3_5 1.532(4)
C2_5 H2A_5 0.9900
C2_5 H2B_5 0.9900
C3_5 C4_5 1.499(5)
C3_5 H3A_5 0.9900
C3_5 H3B_5 0.9900
C4_5 C5_5 1.518(5)
C4_5 H4A_5 0.9900
C4_5 H4B_5 0.9900
C5_5 C6_5 1.530(4)
C5_5 H5A_5 0.9900
C5_5 H5B_5 0.9900
C6_5 H6A_5 0.9900
C6_5 H6B_5 0.9900
C1_6 C6_6 1.528(4)
C1_6 C2_6 1.533(4)
C1_6 H1_6 1.0000
C2_6 C3_6 1.514(4)
C2_6 H2A_6 0.9900
C2_6 H2B_6 0.9900
C3_6 C4_6 1.525(5)
C3_6 H3A_6 0.9900
C3_6 H3B_6 0.9900
C4_6 C5_6 1.518(4)
C4_6 H4A_6 0.9900
C4_6 H4B_6 0.9900
C5_6 C6_6 1.527(4)
C5_6 H5A_6 0.9900
C5_6 H5B_6 0.9900
C6_6 H6A_6 0.9900
C6_6 H6B_6 0.9900
C1_7 C6_7 1.533(4)
C1_7 C2_7 1.533(4)
C1_7 H1_7 1.0000
C2_7 C3_7 1.534(4)
C2_7 H2A_7 0.9900
C2_7 H2B_7 0.9900
C3_7 C4_7 1.506(5)
C3_7 H3A_7 0.9900
C3_7 H3B_7 0.9900
C4_7 C5_7 1.522(5)
C4_7 H4A_7 0.9900
C4_7 H4B_7 0.9900
C5_7 C6_7 1.524(4)
C5_7 H5A_7 0.9900
C5_7 H5B_7 0.9900
C6_7 H6A_7 0.9900
C6_7 H6B_7 0.9900

loop_
_geom_torsion_atom_site_label_1
_geom_torsion_atom_site_label_2
_geom_torsion_atom_site_label_3
_geom_torsion_atom_site_label_4
_geom_torsion
B1 Pt1 P1 C1_2 -145.57(15)
Br1 Pt1 P1 C1_2 32.36(11)
B1 Pt1 P1 C1_3 99.61(15)
Br1 Pt1 P1 C1_3 -82.46(11)
B1 Pt1 P1 C1_4 -19.17(15)
Br1 Pt1 P1 C1_4 158.76(11)
B1 Pt1 P2 C1_7 129.67(15)
Br1 Pt1 P2 C1_7 -48.36(11)
B1 Pt1 P2 C1_6 3.36(16)
Br1 Pt1 P2 C1_6 -174.67(12)
B1 Pt1 P2 C1_5 -111.91(15)
Br1 Pt1 P2 C1_5 70.07(11)
P1 Pt1 B1 C1_1 75.6(3)
P2 Pt1 B1 C1_1 -110.5(3)
P1 Pt1 B1 Br2 -108.26(16)
P2 Pt1 B1 Br2 65.71(17)
Pt1 B1 C1_1 C6_1 31.4(5)
Br2 B1 C1_1 C6_1 -144.8(2)
Pt1 B1 C1_1 C2_1 -151.0(3)
Br2 B1 C1_1 C2_1 32.7(4)
C6_1 C1_1 C2_1 C3_1 9.9(4)
B1 C1_1 C2_1 C3_1 -167.7(3)
C6_1 C1_1 C2_1 C7_1 -165.4(3)
B1 C1_1 C2_1 C7_1 17.0(5)
C1_1 C2_1 C3_1 C4_1 -3.4(5)
C7_1 C2_1 C3_1 C4_1 172.3(3)
C1_1 C2_1 C3_1 C8_1 179.1(3)
C7_1 C2_1 C3_1 C8_1 -5.2(5)
C2_1 C3_1 C4_1 C5_1 -4.1(5)
C8_1 C3_1 C4_1 C5_1 173.6(3)
C3_1 C4_1 C5_1 C6_1 4.4(5)
C3_1 C4_1 C5_1 C9_1 -174.2(3)
C4_1 C5_1 C6_1 C1_1 2.7(5)
C9_1 C5_1 C6_1 C1_1 -178.7(3)
C4_1 C5_1 C6_1 C10_1 -176.0(3)
C9_1 C5_1 C6_1 C10_1 2.6(5)
C2_1 C1_1 C6_1 C5_1 -9.7(4)
B1 C1_1 C6_1 C5_1 168.0(3)
C2_1 C1_1 C6_1 C10_1 168.9(3)
B1 C1_1 C6_1 C10_1 -13.4(4)
C1_3 P1 C1_2 C2_2 -56.4(3)
C1_4 P1 C1_2 C2_2 54.1(3)
Pt1 P1 C1_2 C2_2 -174.7(2)
C1_3 P1 C1_2 C6_2 170.5(2)
C1_4 P1 C1_2 C6_2 -79.0(3)
Pt1 P1 C1_2 C6_2 52.1(3)
C6_2 C1_2 C2_2 C3_2 -60.8(3)
P1 C1_2 C2_2 C3_2 163.6(2)
C1_2 C2_2 C3_2 C4_2 56.5(4)
C2_2 C3_2 C4_2 C5_2 -52.5(4)
C3_2 C4_2 C5_2 C6_2 52.1(4)
C4_2 C5_2 C6_2 C1_2 -55.7(4)
C2_2 C1_2 C6_2 C5_2 60.7(3)
P1 C1_2 C6_2 C5_2 -162.7(2)
C1_2 P1 C1_3 C2_3 -48.5(3)
C1_4 P1 C1_3 C2_3 -161.8(2)
Pt1 P1 C1_3 C2_3 71.8(2)
C1_2 P1 C1_3 C6_3 -172.6(2)
C1_4 P1 C1_3 C6_3 74.2(3)
Pt1 P1 C1_3 C6_3 -52.3(3)
C6_3 C1_3 C2_3 C3_3 -55.9(4)
P1 C1_3 C2_3 C3_3 179.8(2)
C1_3 C2_3 C3_3 C4_3 58.1(4)
C2_3 C3_3 C4_3 C5_3 -57.4(4)
C3_3 C4_3 C5_3 C6_3 55.9(4)
C4_3 C5_3 C6_3 C1_3 -55.4(4)
C2_3 C1_3 C6_3 C5_3 54.6(4)
P1 C1_3 C6_3 C5_3 -178.8(2)
C1_2 P1 C1_4 C6_4 -78.9(3)
C1_3 P1 C1_4 C6_4 31.1(3)
Pt1 P1 C1_4 C6_4 152.7(2)
C1_2 P1 C1_4 C2_4 48.8(3)
C1_3 P1 C1_4 C2_4 158.8(2)
Pt1 P1 C1_4 C2_4 -79.6(2)
C6_4 C1_4 C2_4 C3_4 -58.5(3)
P1 C1_4 C2_4 C3_4 169.0(2)
C1_4 C2_4 C3_4 C4_4 56.3(4)
C2_4 C3_4 C4_4 C5_4 -53.6(4)
C3_4 C4_4 C5_4 C6_4 54.3(4)
C4_4 C5_4 C6_4 C1_4 -56.3(4)
C2_4 C1_4 C6_4 C5_4 57.6(3)
P1 C1_4 C6_4 C5_4 -173.7(2)
C1_7 P2 C1_5 C6_5 43.9(3)
C1_6 P2 C1_5 C6_5 157.1(3)
Pt1 P2 C1_5 C6_5 -79.3(3)
C1_7 P2 C1_5 C2_5 172.6(2)
C1_6 P2 C1_5 C2_5 -74.2(3)
Pt1 P2 C1_5 C2_5 49.4(3)
C6_5 C1_5 C2_5 C3_5 -55.0(4)
P2 C1_5 C2_5 C3_5 172.5(2)
C1_5 C2_5 C3_5 C4_5 54.2(4)
C2_5 C3_5 C4_5 C5_5 -54.8(4)
C3_5 C4_5 C5_5 C6_5 56.2(4)
C2_5 C1_5 C6_5 C5_5 56.4(4)
P2 C1_5 C6_5 C5_5 -175.0(2)
C4_5 C5_5 C6_5 C1_5 -57.0(4)
C1_7 P2 C1_6 C6_6 69.1(3)
C1_5 P2 C1_6 C6_6 -40.8(3)
Pt1 P2 C1_6 C6_6 -162.6(2)
C1_7 P2 C1_6 C2_6 -63.0(3)
C1_5 P2 C1_6 C2_6 -172.9(2)
Pt1 P2 C1_6 C2_6 65.2(3)
C6_6 C1_6 C2_6 C3_6 59.4(4)
P2 C1_6 C2_6 C3_6 -163.0(2)
C1_6 C2_6 C3_6 C4_6 -57.5(4)
C2_6 C3_6 C4_6 C5_6 54.6(4)
C3_6 C4_6 C5_6 C6_6 -54.5(4)
C4_6 C5_6 C6_6 C1_6 57.1(4)
C2_6 C1_6 C6_6 C5_6 -58.7(4)
P2 C1_6 C6_6 C5_6 167.9(2)
C1_6 P2 C1_7 C6_7 -41.8(3)
C1_5 P2 C1_7 C6_7 65.5(3)
Pt1 P2 C1_7 C6_7 -171.42(19)
C1_6 P2 C1_7 C2_7 85.6(3)
C1_5 P2 C1_7 C2_7 -167.1(2)
Pt1 P2 C1_7 C2_7 -44.0(3)
C6_7 C1_7 C2_7 C3_7 -55.9(3)
P2 C1_7 C2_7 C3_7 174.5(2)
C1_7 C2_7 C3_7 C4_7 57.2(3)
C2_7 C3_7 C4_7 C5_7 -58.1(4)
C3_7 C4_7 C5_7 C6_7 57.6(4)
C4_7 C5_7 C6_7 C1_7 -56.5(4)
C2_7 C1_7 C6_7 C5_7 56.0(3)
P2 C1_7 C6_7 C5_7 -175.2(2)
